data_2232720
loop_
_publ_author_name
'Schr\"oder, Bernd'
'Gomes, Ligia Rebelo'
'Low, John Nicolson'

_publ_section_title
;
 1,3-Bis(propan-2-yl)naphthalene
;
_journal_coeditor_code HB6496
_journal_issue 12
_journal_name_full 'Acta Crystallographica Section E'
_journal_page_first o3334
_journal_paper_doi 10.1107/S1600536811047854
_journal_volume 67
_journal_year 2011
_chemical_formula_iupac 'C16 H20'
_chemical_formula_moiety 'C16 H20'
_chemical_formula_sum 'C16 H20'
_chemical_formula_weight 212.32
_chemical_name_common 1,3-diisopropyl-naphthalene
_chemical_name_systematic
;
1,3-Bis(propan-2-yl)naphthalene
;
_space_group_IT_number 61
_symmetry_cell_setting orthorhombic
_symmetry_space_group_name_Hall '-P 2ac 2ab'
_symmetry_space_group_name_H-M 'P b c a'
_atom_sites_solution_hydrogens geom
_atom_sites_solution_primary direct
_atom_sites_solution_secondary difmap
_audit_creation_method SHELXL-97
_cell_angle_alpha 90.00
_cell_angle_beta 90.00
_cell_angle_gamma 90.00
_cell_formula_units_Z 8
_cell_length_a 16.1044(12)
_cell_length_b 8.2099(5)
_cell_length_c 19.0303(13)
_cell_measurement_reflns_used 421
_cell_measurement_temperature 150(2)
_cell_measurement_theta_max 23.6
_cell_measurement_theta_min 3.9
_cell_volume 2516.1(3)
_computing_cell_refinement 'SAINT (Bruker, 2004)'
_computing_data_collection 'APEX2 (Bruker, 2004)'
_computing_data_reduction 'SAINT (Bruker, 2004)'
_computing_molecular_graphics 'PLATON (Spek, 2009)'
_computing_publication_material 'SHELXL97 (Sheldrick 2008)'
_computing_structure_refinement 'SHELXL97 (Sheldrick, 2008)'
_computing_structure_solution 'SHELXS97 (Sheldrick, 2008)'
_diffrn_ambient_temperature 150(2)
_diffrn_measured_fraction_theta_full 0.988
_diffrn_measured_fraction_theta_max 0.988
_diffrn_measurement_device_type 'Bruker SMART APEX CCD'
_diffrn_measurement_method \w
_diffrn_radiation_monochromator graphite
_diffrn_radiation_source 'fine-focus sealed tube'
_diffrn_radiation_type MoK\a
_diffrn_radiation_wavelength 0.71073
_diffrn_reflns_av_R_equivalents 0.0355
_diffrn_reflns_av_sigmaI/netI 0.0318
_diffrn_reflns_limit_h_max 20
_diffrn_reflns_limit_h_min -12
_diffrn_reflns_limit_k_max 8
_diffrn_reflns_limit_k_min -10
_diffrn_reflns_limit_l_max 18
_diffrn_reflns_limit_l_min -24
_diffrn_reflns_number 12847
_diffrn_reflns_theta_full 27.12
_diffrn_reflns_theta_max 27.12
_diffrn_reflns_theta_min 2.53
_exptl_absorpt_coefficient_mu 0.062
_exptl_absorpt_correction_T_max 0.9975
_exptl_absorpt_correction_T_min 0.9864
_exptl_absorpt_correction_type multi-scan
_exptl_absorpt_process_details '(SADABS; Sheldrick, 2003)'
_exptl_crystal_colour colourless
_exptl_crystal_density_diffrn 1.121
_exptl_crystal_density_method 'not measured'
_exptl_crystal_description block
_exptl_crystal_F_000 928
_exptl_crystal_size_max 0.22
_exptl_crystal_size_mid 0.20
_exptl_crystal_size_min 0.04
_refine_diff_density_max 0.185
_refine_diff_density_min -0.213
_refine_ls_extinction_method none
_refine_ls_goodness_of_fit_ref 1.043
_refine_ls_hydrogen_treatment constr
_refine_ls_matrix_type full
_refine_ls_number_parameters 145
_refine_ls_number_reflns 2751
_refine_ls_number_restraints 0
_refine_ls_restrained_S_all 1.043
_refine_ls_R_factor_all 0.0581
_refine_ls_R_factor_gt 0.0455
_refine_ls_shift/su_max 0.000
_refine_ls_shift/su_mean 0.000
_refine_ls_structure_factor_coef Fsqd
_refine_ls_weighting_details 'calc w=1/[\s^2^(Fo^2^)+(0.0398P)^2^+0.9272P] where P=(Fo^2^+2Fc^2^)/3'
_refine_ls_weighting_scheme calc
_refine_ls_wR_factor_gt 0.1004
_refine_ls_wR_factor_ref 0.1075
_reflns_number_gt 2240
_reflns_number_total 2751
_reflns_threshold_expression I>2\s(I)
_cod_data_source_file hb6496.cif
_cod_data_source_block I
_cod_database_code 2232720
_cod_database_fobs_code 2232720

loop_
_symmetry_equiv_pos_as_xyz
'x, y, z'
'-x+1/2, -y, z+1/2'
'-x, y+1/2, -z+1/2'
'x+1/2, -y+1/2, -z'
'-x, -y, -z'
'x-1/2, y, -z-1/2'
'x, -y-1/2, z-1/2'
'-x-1/2, y-1/2, z'

loop_
_atom_site_type_symbol
_atom_site_label
_atom_site_fract_x
_atom_site_fract_y
_atom_site_fract_z
_atom_site_U_iso_or_equiv
_atom_site_adp_type
_atom_site_calc_flag
_atom_site_refinement_flags
_atom_site_occupancy
_atom_site_symmetry_multiplicity
C C1 0.35224(7) 0.39257(16) 0.18964(7) 0.0211(3) Uani d . 1 1
C C11 0.30803(7) 0.23796(16) 0.16559(7) 0.0230(3) Uani d . 1 1
H H11 0.2519 0.2366 0.1881 0.028 Uiso calc R 1 1
C C111 0.29530(9) 0.22710(18) 0.08610(7) 0.0321(3) Uani d . 1 1
H H11A 0.2666 0.1252 0.0746 0.048 Uiso calc R 1 1
H H11B 0.3494 0.2295 0.0625 0.048 Uiso calc R 1 1
H H11C 0.2617 0.3196 0.0702 0.048 Uiso calc R 1 1
C C112 0.35537(8) 0.08727(17) 0.19147(8) 0.0288(3) Uani d . 1 1
H H11D 0.3266 -0.0114 0.1758 0.043 Uiso calc R 1 1
H H11E 0.3580 0.0885 0.2429 0.043 Uiso calc R 1 1
H H11F 0.4118 0.0884 0.1722 0.043 Uiso calc R 1 1
C C2 0.40246(7) 0.47957(16) 0.14496(7) 0.0223(3) Uani d . 1 1
H H2 0.4066 0.4450 0.0974 0.027 Uiso calc R 1 1
C C3 0.44854(7) 0.61884(15) 0.16637(7) 0.0221(3) Uani d . 1 1
C C31 0.50394(8) 0.70740(16) 0.11426(7) 0.0250(3) Uani d . 1 1
H H31 0.5322 0.7979 0.1400 0.030 Uiso calc R 1 1
C C311 0.45361(9) 0.78327(18) 0.05444(8) 0.0332(3) Uani d . 1 1
H H31A 0.4912 0.8394 0.0220 0.050 Uiso calc R 1 1
H H31B 0.4138 0.8616 0.0738 0.050 Uiso calc R 1 1
H H31C 0.4236 0.6975 0.0292 0.050 Uiso calc R 1 1
C C312 0.57143(8) 0.59413(18) 0.08548(8) 0.0314(3) Uani d . 1 1
H H31D 0.6061 0.6539 0.0519 0.047 Uiso calc R 1 1
H H31E 0.5454 0.5013 0.0618 0.047 Uiso calc R 1 1
H H31F 0.6060 0.5548 0.1243 0.047 Uiso calc R 1 1
C C4 0.44313(7) 0.66789(16) 0.23492(7) 0.0225(3) Uani d . 1 1
H H4 0.4738 0.7604 0.2500 0.027 Uiso calc R 1 1
C C5 0.38868(8) 0.63261(16) 0.35543(7) 0.0257(3) Uani d . 1 1
H H5 0.4211 0.7224 0.3708 0.031 Uiso calc R 1 1
C C6 0.33889(8) 0.55295(18) 0.40250(7) 0.0283(3) Uani d . 1 1
H H6 0.3372 0.5871 0.4502 0.034 Uiso calc R 1 1
C C7 0.29021(8) 0.42038(17) 0.38021(7) 0.0274(3) Uani d . 1 1
H H7 0.2546 0.3671 0.4127 0.033 Uiso calc R 1 1
C C8 0.29370(8) 0.36748(17) 0.31199(7) 0.0245(3) Uani d . 1 1
H H8 0.2609 0.2769 0.2981 0.029 Uiso calc R 1 1
C C9 0.34551(7) 0.44543(16) 0.26157(7) 0.0211(3) Uani d . 1 1
C C10 0.39261(7) 0.58325(16) 0.28397(7) 0.0216(3) Uani d . 1 1

loop_
_atom_site_aniso_label
_atom_site_aniso_U_11
_atom_site_aniso_U_22
_atom_site_aniso_U_33
_atom_site_aniso_U_12
_atom_site_aniso_U_13
_atom_site_aniso_U_23
C1 0.0173(6) 0.0207(6) 0.0253(7) 0.0017(5) -0.0029(5) -0.0020(5)
C11 0.0196(6) 0.0224(7) 0.0270(7) -0.0032(5) 0.0008(5) -0.0018(6)
C111 0.0374(8) 0.0291(8) 0.0297(8) -0.0099(6) -0.0043(6) -0.0038(6)
C112 0.0272(7) 0.0230(7) 0.0360(8) -0.0018(6) -0.0002(6) -0.0029(6)
C2 0.0211(6) 0.0224(7) 0.0232(6) 0.0006(5) -0.0012(5) -0.0023(6)
C3 0.0198(6) 0.0203(7) 0.0261(7) 0.0007(5) -0.0028(5) 0.0000(5)
C31 0.0275(6) 0.0212(7) 0.0261(7) -0.0054(5) -0.0002(5) -0.0001(6)
C311 0.0401(8) 0.0279(8) 0.0317(8) 0.0006(6) -0.0002(6) 0.0036(6)
C312 0.0277(7) 0.0324(8) 0.0342(8) -0.0036(6) 0.0050(6) -0.0010(7)
C4 0.0204(6) 0.0191(6) 0.0280(7) -0.0004(5) -0.0041(5) -0.0030(5)
C5 0.0250(6) 0.0243(7) 0.0280(7) 0.0024(5) -0.0045(5) -0.0052(6)
C6 0.0276(7) 0.0324(8) 0.0248(7) 0.0061(6) -0.0003(5) -0.0050(6)
C7 0.0230(6) 0.0314(8) 0.0279(7) 0.0023(6) 0.0032(5) 0.0015(6)
C8 0.0193(6) 0.0257(7) 0.0285(7) -0.0005(5) -0.0005(5) -0.0017(6)
C9 0.0164(6) 0.0212(6) 0.0257(7) 0.0035(5) -0.0020(5) -0.0012(5)
C10 0.0182(6) 0.0211(7) 0.0253(7) 0.0042(5) -0.0035(5) -0.0024(5)

loop_
_atom_type_symbol
_atom_type_description
_atom_type_scat_dispersion_real
_atom_type_scat_dispersion_imag
_atom_type_scat_source
C C 0.0033 0.0016 'International Tables Vol C Tables 4.2.6.8 and 6.1.1.4'
H H 0.0000 0.0000 'International Tables Vol C Tables 4.2.6.8 and 6.1.1.4'

loop_
_geom_angle_atom_site_label_1
_geom_angle_atom_site_label_2
_geom_angle_atom_site_label_3
_geom_angle
C2 C1 C9 118.42(12)
C2 C1 C11 121.44(12)
C9 C1 C11 120.05(11)
C1 C11 C111 114.07(11)
C1 C11 C112 110.04(10)
C111 C11 C112 109.70(11)
C1 C11 H11 107.6
C111 C11 H11 107.6
C112 C11 H11 107.6
C11 C111 H11A 109.5
C11 C111 H11B 109.5
H11A C111 H11B 109.5
C11 C111 H11C 109.5
H11A C111 H11C 109.5
H11B C111 H11C 109.5
C11 C112 H11D 109.5
C11 C112 H11E 109.5
H11D C112 H11E 109.5
C11 C112 H11F 109.5
H11D C112 H11F 109.5
H11E C112 H11F 109.5
C1 C2 C3 123.20(12)
C1 C2 H2 118.4
C3 C2 H2 118.4
C4 C3 C2 118.45(12)
C4 C3 C31 121.27(12)
C2 C3 C31 120.26(12)
C3 C31 C311 111.68(11)
C3 C31 C312 111.07(11)
C311 C31 C312 110.93(12)
C3 C31 H31 107.7
C311 C31 H31 107.7
C312 C31 H31 107.7
C31 C311 H31A 109.5
C31 C311 H31B 109.5
H31A C311 H31B 109.5
C31 C311 H31C 109.5
H31A C311 H31C 109.5
H31B C311 H31C 109.5
C31 C312 H31D 109.5
C31 C312 H31E 109.5
H31D C312 H31E 109.5
C31 C312 H31F 109.5
H31D C312 H31F 109.5
H31E C312 H31F 109.5
C3 C4 C10 121.29(12)
C3 C4 H4 119.4
C10 C4 H4 119.4
C6 C5 C10 121.09(13)
C6 C5 H5 119.5
C10 C5 H5 119.5
C5 C6 C7 119.93(13)
C5 C6 H6 120.0
C7 C6 H6 120.0
C8 C7 C6 120.54(13)
C8 C7 H7 119.7
C6 C7 H7 119.7
C7 C8 C9 121.34(13)
C7 C8 H8 119.3
C9 C8 H8 119.3
C8 C9 C10 117.81(12)
C8 C9 C1 123.32(12)
C10 C9 C1 118.87(11)
C4 C10 C5 121.02(12)
C4 C10 C9 119.74(12)
C5 C10 C9 119.24(12)

loop_
_geom_bond_atom_site_label_1
_geom_bond_atom_site_label_2
_geom_bond_distance
C1 C2 1.3738(18)
C1 C9 1.4400(18)
C1 C11 1.5256(18)
C11 C111 1.5291(19)
C11 C112 1.5344(19)
C11 H11 1.0000
C111 H11A 0.9800
C111 H11B 0.9800
C111 H11C 0.9800
C112 H11D 0.9800
C112 H11E 0.9800
C112 H11F 0.9800
C2 C3 1.4228(17)
C2 H2 0.9500
C3 C4 1.3680(18)
C3 C31 1.5193(18)
C31 C311 1.5299(19)
C31 C312 1.5318(19)
C31 H31 1.0000
C311 H31A 0.9800
C311 H31B 0.9800
C311 H31C 0.9800
C312 H31D 0.9800
C312 H31E 0.9800
C312 H31F 0.9800
C4 C10 1.4199(18)
C4 H4 0.9500
C5 C6 1.369(2)
C5 C10 1.4203(18)
C5 H5 0.9500
C6 C7 1.407(2)
C6 H6 0.9500
C7 C8 1.3701(19)
C7 H7 0.9500
C8 C9 1.4236(18)
C8 H8 0.9500
C9 C10 1.4273(18)

loop_
_geom_hbond_atom_site_label_D
_geom_hbond_atom_site_label_H
_geom_hbond_atom_site_label_A
_geom_hbond_site_symmetry_A
_geom_hbond_distance_DH
_geom_hbond_distance_HA
_geom_hbond_distance_DA
_geom_hbond_angle_DHA
C8 H8 Cg2 7_545 0.95 2.88 3.7399(15) 151
C11 H11 Cg1 7_545 1.00 2.98 3.8289(13) 144
C31 H31 Cg2 4_655 1.00 2.68 3.6048(14) 155

loop_
_geom_torsion_atom_site_label_1
_geom_torsion_atom_site_label_2
_geom_torsion_atom_site_label_3
_geom_torsion_atom_site_label_4
_geom_torsion
C2 C1 C11 C111 -23.24(17)
C9 C1 C11 C111 160.20(12)
C2 C1 C11 C112 100.54(14)
C9 C1 C11 C112 -76.03(14)
C9 C1 C2 C3 0.37(18)
C11 C1 C2 C3 -176.25(11)
C1 C2 C3 C4 0.52(19)
C1 C2 C3 C31 179.01(12)
C4 C3 C31 C311 -117.29(14)
C2 C3 C31 C311 64.27(16)
C4 C3 C31 C312 118.31(14)
C2 C3 C31 C312 -60.14(15)
C2 C3 C4 C10 -0.29(18)
C31 C3 C4 C10 -178.76(11)
C10 C5 C6 C7 -0.3(2)
C5 C6 C7 C8 1.6(2)
C6 C7 C8 C9 -0.8(2)
C7 C8 C9 C10 -1.32(18)
C7 C8 C9 C1 178.96(12)
C2 C1 C9 C8 178.25(12)
C11 C1 C9 C8 -5.08(18)
C2 C1 C9 C10 -1.47(17)
C11 C1 C9 C10 175.20(11)
C3 C4 C10 C5 178.59(12)
C3 C4 C10 C9 -0.82(18)
C6 C5 C10 C4 178.83(12)
C6 C5 C10 C9 -1.76(19)
C8 C9 C10 C4 -178.04(11)
C1 C9 C10 C4 1.70(17)
C8 C9 C10 C5 2.54(17)
C1 C9 C10 C5 -177.73(11)

loop_
_cod_related_entry_id
_cod_related_entry_database
_cod_related_entry_code
1 ChemSpider 83655
